data_2020499
loop_
_publ_author_name
'Yatsenko, Alexandr V.'
'Paseshnichenko, Ksenia A.'

_publ_section_title
;
 Carboxylate--phenolate tautomerism in 5-[(nitrophenyl)diazenyl]salicylate
 anions
;
_journal_coeditor_code LG3183
_journal_issue 4
_journal_name_full 'Acta Crystallographica Section C'
_journal_page_first 274
_journal_page_last 279
_journal_paper_doi 10.1107/S2053229616003193
_journal_volume 72
_journal_year 2016
_chemical_formula_iupac 'C4 H12 N1 +, C13 H8 N3 O5 -'
_chemical_formula_moiety 'C4 H12 N1 +, C13 H8 N3 O5 -'
_chemical_formula_sum 'C17 H20 N4 O5'
_chemical_formula_weight 360.37
_chemical_name_systematic
;
Tetramethylammonium 2-hydroxy-5-[(<i>E</i>)-(2-nitrophenyl)diazenyl]benzoate
;
_space_group_crystal_system monoclinic
_space_group_IT_number 14
_space_group_name_Hall '-P 2ybc'
_space_group_name_H-M_alt 'P 1 21/c 1'
_symmetry_space_group_name_Hall '-P 2ybc'
_symmetry_space_group_name_H-M 'P 1 21/c 1'
_atom_sites_solution_hydrogens geom
_atom_sites_solution_primary direct
_atom_sites_solution_secondary difmap
_audit_creation_method SHELXL-2014/6
_cell_angle_alpha 90
_cell_angle_beta 92.935(4)
_cell_angle_gamma 90
_cell_formula_units_Z 4
_cell_length_a 13.4305(7)
_cell_length_b 6.7820(4)
_cell_length_c 19.4498(11)
_cell_measurement_reflns_used 5134
_cell_measurement_temperature 295(2)
_cell_measurement_theta_max 27.66
_cell_measurement_theta_min 3.04
_cell_volume 1769.27(17)
_computing_cell_refinement
;
<i>X-AREA</i>  (Stoe & Cie, 2012)
;
_computing_data_collection
;
<i>X-AREA</i>  (Stoe & Cie, 2012)
;
_computing_data_reduction
;
<i>X-RED32</i>  (Stoe & Cie, 2012)
;
_computing_molecular_graphics
;
<i>ORTEP-3 for Windows</i> (Farrugia, 2012)
;
_computing_publication_material
;
<i>PLATON</i> (Spek, 2009) and <i>publCIF</i> (Westrip, 2010)
;
_computing_structure_refinement
;
<i>SHELXL2014</i> (Sheldrick, 2015)
;
_computing_structure_solution
;
<i>SIR2014</i> (Burla <i>et al.</i>, 2015)
;
_diffrn_ambient_temperature 295(2)
_diffrn_detector_area_resol_mean 5.81
_diffrn_measured_fraction_theta_full 1.000
_diffrn_measured_fraction_theta_max 1.000
_diffrn_measurement_device_type 'Stoe STADI VARI'
_diffrn_measurement_method 'rotation method'
_diffrn_radiation_monochromator graphite
_diffrn_radiation_source 'fine-focus sealed tube'
_diffrn_radiation_type MoK\a
_diffrn_radiation_wavelength 0.71073
_diffrn_reflns_av_R_equivalents 0.0271
_diffrn_reflns_limit_h_max 16
_diffrn_reflns_limit_h_min -16
_diffrn_reflns_limit_k_max 8
_diffrn_reflns_limit_k_min -7
_diffrn_reflns_limit_l_max 23
_diffrn_reflns_limit_l_min -23
_diffrn_reflns_number 6430
_diffrn_reflns_theta_full 25.242
_diffrn_reflns_theta_max 25.498
_diffrn_reflns_theta_min 1.518
_diffrn_standards_number 0
_exptl_absorpt_coefficient_mu 0.101
_exptl_absorpt_correction_T_max 0.975
_exptl_absorpt_correction_T_min 0.931
_exptl_absorpt_correction_type multi-scan
_exptl_absorpt_process_details
;
(Blessing, 1995)
;
_exptl_crystal_colour red
_exptl_crystal_density_diffrn 1.353
_exptl_crystal_density_method 'not measured'
_exptl_crystal_description 'irregular block'
_exptl_crystal_F_000 760
_exptl_crystal_size_max 0.35
_exptl_crystal_size_mid 0.30
_exptl_crystal_size_min 0.25
_refine_diff_density_max 0.118
_refine_diff_density_min -0.113
_refine_ls_extinction_method none
_refine_ls_goodness_of_fit_ref 1.020
_refine_ls_hydrogen_treatment mixed
_refine_ls_matrix_type full
_refine_ls_number_parameters 243
_refine_ls_number_reflns 3294
_refine_ls_number_restraints 0
_refine_ls_restrained_S_all 1.020
_refine_ls_R_factor_all 0.1018
_refine_ls_R_factor_gt 0.0460
_refine_ls_shift/su_max 0.000
_refine_ls_shift/su_mean 0.000
_refine_ls_structure_factor_coef Fsqd
_refine_ls_weighting_details 'w=1/[\s^2^(Fo^2^)+(0.0282P)^2^+0.1650P] where P=(Fo^2^+2Fc^2^)/3'
_refine_ls_weighting_scheme calc
_refine_ls_wR_factor_gt 0.0772
_refine_ls_wR_factor_ref 0.0903
_reflns_number_gt 1831
_reflns_number_total 3294
_reflns_threshold_expression 'I > 2\s(I)'
_cod_data_source_file lg3183sup1.cif
_cod_data_source_block II
_cod_database_code 2020499
_shelx_space_group_comment
;
The symmetry employed for this shelxl refinement is uniquely defined
by the following loop, which should always be used as a source of
symmetry information in preference to the above space-group names.
They are only intended as comments.
;
_shelxl_version_number 2014/6

loop_
_space_group_symop_operation_xyz
'x, y, z'
'-x, y+1/2, -z+1/2'
'-x, -y, -z'
'x, -y-1/2, z-1/2'

loop_
_atom_site_type_symbol
_atom_site_label
_atom_site_fract_x
_atom_site_fract_y
_atom_site_fract_z
_atom_site_U_iso_or_equiv
_atom_site_adp_type
_atom_site_calc_flag
_atom_site_occupancy
O O1 0.33438(12) 0.4885(3) 0.51425(8) 0.0620(5) Uani d 1
H H1 0.391(2) 0.473(4) 0.4911(14) 0.108(11) Uiso d 1
O O2 0.45032(12) 0.4248(3) 0.42289(9) 0.0846(6) Uani d 1
O O3 0.40133(12) 0.4292(3) 0.31267(8) 0.0807(6) Uani d 1
O O4 0.10733(12) 0.6880(3) 0.14040(9) 0.0750(5) Uani d 1
O O5 0.06993(13) 0.4564(3) 0.06850(9) 0.0888(6) Uani d 1
N N1 0.02075(11) 0.5636(2) 0.32067(8) 0.0420(4) Uani d 1
N N2 0.03466(11) 0.5247(2) 0.25841(8) 0.0422(4) Uani d 1
N N3 0.04997(13) 0.5637(3) 0.11612(9) 0.0519(5) Uani d 1
C C1 0.28106(14) 0.4898(3) 0.39495(10) 0.0400(5) Uani d 1
C C2 0.26088(15) 0.5068(3) 0.46500(10) 0.0436(5) Uani d 1
C C3 0.16524(15) 0.5435(3) 0.48431(10) 0.0522(6) Uani d 1
H H3 0.1525 0.5548 0.5307 0.063 Uiso calc 1
C C4 0.08906(15) 0.5633(3) 0.43534(10) 0.0481(5) Uani d 1
H H4 0.0250 0.5907 0.4487 0.058 Uiso calc 1
C C5 0.10645(15) 0.5428(3) 0.36564(10) 0.0405(5) Uani d 1
C C6 0.20263(14) 0.5081(3) 0.34630(9) 0.0388(5) Uani d 1
H H6 0.2148 0.4969 0.2998 0.047 Uiso calc 1
C C7 -0.05544(14) 0.5363(3) 0.21610(9) 0.0398(5) Uani d 1
C C8 -0.04811(15) 0.5440(3) 0.14504(10) 0.0415(5) Uani d 1
C C9 -0.13029(16) 0.5332(3) 0.09981(10) 0.0477(5) Uani d 1
H H9 -0.1229 0.5371 0.0525 0.057 Uiso calc 1
C C10 -0.22288(16) 0.5166(3) 0.12545(10) 0.0496(6) Uani d 1
H H10 -0.2793 0.5099 0.0957 0.059 Uiso calc 1
C C11 -0.23201(16) 0.5098(3) 0.19601(11) 0.0502(6) Uani d 1
H H11 -0.2951 0.4993 0.2133 0.060 Uiso calc 1
C C12 -0.14965(15) 0.5184(3) 0.24100(10) 0.0465(5) Uani d 1
H H12 -0.1573 0.5122 0.2882 0.056 Uiso calc 1
C C13 0.38500(16) 0.4464(4) 0.37393(12) 0.0560(6) Uani d 1
N N4 0.38289(14) 0.4930(3) 0.13083(9) 0.0573(5) Uani d 1
C C41 0.3152(2) 0.3330(4) 0.15256(13) 0.0852(9) Uani d 1
H H41A 0.3236 0.3147 0.2015 0.128 Uiso calc 1
H H41B 0.3312 0.2126 0.1296 0.128 Uiso calc 1
H H41C 0.2474 0.3685 0.1406 0.128 Uiso calc 1
C C42 0.36231(19) 0.6799(4) 0.16767(12) 0.0732(8) Uani d 1
H H42A 0.4074 0.7804 0.1538 0.110 Uiso calc 1
H H42B 0.3713 0.6591 0.2164 0.110 Uiso calc 1
H H42C 0.2949 0.7207 0.1566 0.110 Uiso calc 1
C C43 0.48775(19) 0.4341(5) 0.14858(17) 0.1053(11) Uani d 1
H H43A 0.5321 0.5347 0.1337 0.158 Uiso calc 1
H H43B 0.5020 0.3122 0.1260 0.158 Uiso calc 1
H H43C 0.4969 0.4174 0.1975 0.158 Uiso calc 1
C C44 0.3678(3) 0.5272(5) 0.05562(13) 0.1033(11) Uani d 1
H H44A 0.2996 0.5632 0.0449 0.155 Uiso calc 1
H H44B 0.3832 0.4088 0.0313 0.155 Uiso calc 1
H H44C 0.4108 0.6316 0.0420 0.155 Uiso calc 1

loop_
_atom_site_aniso_label
_atom_site_aniso_U_11
_atom_site_aniso_U_22
_atom_site_aniso_U_33
_atom_site_aniso_U_12
_atom_site_aniso_U_13
_atom_site_aniso_U_23
O1 0.0534(11) 0.0871(14) 0.0440(9) 0.0041(10) -0.0124(8) 0.0016(9)
O2 0.0491(10) 0.1366(18) 0.0665(11) 0.0210(11) -0.0116(9) -0.0138(12)
O3 0.0533(10) 0.1354(17) 0.0541(11) 0.0126(11) 0.0095(8) -0.0038(11)
O4 0.0585(11) 0.0849(13) 0.0820(12) -0.0216(10) 0.0061(9) -0.0070(10)
O5 0.0820(13) 0.1237(17) 0.0627(11) -0.0099(12) 0.0245(9) -0.0344(12)
N1 0.0421(10) 0.0450(11) 0.0382(9) -0.0014(8) -0.0026(8) 0.0008(8)
N2 0.0446(10) 0.0432(11) 0.0381(10) 0.0006(8) -0.0059(7) -0.0019(8)
N3 0.0476(12) 0.0657(14) 0.0425(10) -0.0013(10) 0.0027(8) -0.0020(10)
C1 0.0422(12) 0.0339(12) 0.0433(11) -0.0035(9) -0.0020(9) 0.0011(9)
C2 0.0489(13) 0.0414(13) 0.0398(11) -0.0026(11) -0.0049(10) 0.0003(10)
C3 0.0546(14) 0.0660(16) 0.0357(11) -0.0008(12) 0.0007(10) 0.0016(11)
C4 0.0417(12) 0.0609(15) 0.0418(12) 0.0016(11) 0.0042(9) 0.0011(11)
C5 0.0442(12) 0.0376(13) 0.0392(11) -0.0030(10) -0.0044(9) 0.0015(10)
C6 0.0461(12) 0.0355(12) 0.0344(10) 0.0006(9) -0.0016(9) 0.0026(9)
C7 0.0426(12) 0.0361(12) 0.0399(11) 0.0033(9) -0.0053(9) -0.0010(9)
C8 0.0457(12) 0.0373(12) 0.0412(11) 0.0045(10) -0.0016(9) -0.0013(10)
C9 0.0543(14) 0.0467(14) 0.0412(11) 0.0034(11) -0.0057(10) -0.0012(10)
C10 0.0480(13) 0.0489(14) 0.0500(13) 0.0045(11) -0.0157(10) -0.0026(11)
C11 0.0435(12) 0.0500(15) 0.0566(14) 0.0045(11) -0.0028(10) 0.0014(11)
C12 0.0468(13) 0.0488(14) 0.0436(11) 0.0020(11) 0.0012(9) 0.0030(10)
C13 0.0395(13) 0.0742(18) 0.0537(14) 0.0027(12) -0.0021(11) -0.0023(13)
N4 0.0576(12) 0.0619(13) 0.0527(11) -0.0023(10) 0.0053(9) 0.0002(10)
C41 0.102(2) 0.075(2) 0.0782(19) -0.0297(17) 0.0046(16) 0.0032(15)
C42 0.0696(18) 0.0688(18) 0.0814(18) -0.0017(15) 0.0061(14) -0.0160(15)
C43 0.067(2) 0.110(3) 0.140(3) 0.0313(18) 0.0169(19) 0.025(2)
C44 0.162(3) 0.094(2) 0.0539(16) -0.008(2) 0.0070(18) 0.0043(16)

loop_
_atom_type_symbol
_atom_type_description
_atom_type_scat_dispersion_real
_atom_type_scat_dispersion_imag
_atom_type_scat_source
C C 0.0033 0.0016 'International Tables Vol C Tables 4.2.6.8 and 6.1.1.4'
H H 0.0000 0.0000 'International Tables Vol C Tables 4.2.6.8 and 6.1.1.4'
N N 0.0061 0.0033 'International Tables Vol C Tables 4.2.6.8 and 6.1.1.4'
O O 0.0106 0.0060 'International Tables Vol C Tables 4.2.6.8 and 6.1.1.4'

loop_
_geom_angle_atom_site_label_1
_geom_angle_atom_site_label_2
_geom_angle_atom_site_label_3
_geom_angle
C2 O1 H1 105.1(17)
N2 N1 C5 114.57(16)
N1 N2 C7 112.20(16)
O5 N3 O4 123.20(19)
O5 N3 C8 118.33(19)
O4 N3 C8 118.47(18)
C6 C1 C2 118.47(18)
C6 C1 C13 121.06(18)
C2 C1 C13 120.44(18)
O1 C2 C3 118.83(18)
O1 C2 C1 120.73(19)
C3 C2 C1 120.44(18)
C4 C3 C2 120.12(19)
C4 C3 H3 119.9
C2 C3 H3 119.9
C3 C4 C5 120.7(2)
C3 C4 H4 119.7
C5 C4 H4 119.7
C6 C5 C4 119.10(18)
C6 C5 N1 126.11(18)
C4 C5 N1 114.78(18)
C5 C6 C1 121.16(18)
C5 C6 H6 119.4
C1 C6 H6 119.4
C12 C7 C8 117.62(18)
C12 C7 N2 123.77(18)
C8 C7 N2 118.21(18)
C9 C8 C7 122.48(19)
C9 C8 N3 117.81(18)
C7 C8 N3 119.71(18)
C10 C9 C8 119.03(19)
C10 C9 H9 120.5
C8 C9 H9 120.5
C9 C10 C11 119.49(19)
C9 C10 H10 120.3
C11 C10 H10 120.3
C12 C11 C10 121.3(2)
C12 C11 H11 119.3
C10 C11 H11 119.3
C11 C12 C7 120.1(2)
C11 C12 H12 120.0
C7 C12 H12 120.0
O3 C13 O2 124.5(2)
O3 C13 C1 119.79(19)
O2 C13 C1 115.7(2)
C44 N4 C43 110.5(2)
C44 N4 C42 108.8(2)
C43 N4 C42 108.3(2)
C44 N4 C41 109.8(2)
C43 N4 C41 108.8(2)
C42 N4 C41 110.65(19)
N4 C41 H41A 109.5
N4 C41 H41B 109.5
H41A C41 H41B 109.5
N4 C41 H41C 109.5
H41A C41 H41C 109.5
H41B C41 H41C 109.5
N4 C42 H42A 109.5
N4 C42 H42B 109.5
H42A C42 H42B 109.5
N4 C42 H42C 109.5
H42A C42 H42C 109.5
H42B C42 H42C 109.5
N4 C43 H43A 109.5
N4 C43 H43B 109.5
H43A C43 H43B 109.5
N4 C43 H43C 109.5
H43A C43 H43C 109.5
H43B C43 H43C 109.5
N4 C44 H44A 109.5
N4 C44 H44B 109.5
H44A C44 H44B 109.5
N4 C44 H44C 109.5
H44A C44 H44C 109.5
H44B C44 H44C 109.5

loop_
_geom_bond_atom_site_label_1
_geom_bond_atom_site_label_2
_geom_bond_distance
O1 C2 1.346(2)
O1 H1 0.91(3)
O2 C13 1.270(2)
O3 C13 1.228(2)
O4 N3 1.221(2)
O5 N3 1.219(2)
N1 N2 1.263(2)
N1 C5 1.417(2)
N2 C7 1.430(2)
N3 C8 1.465(2)
C1 C6 1.385(2)
C1 C2 1.407(2)
C1 C13 1.504(3)
C2 C3 1.379(3)
C3 C4 1.368(3)
C3 H3 0.9300
C4 C5 1.394(3)
C4 H4 0.9300
C5 C6 1.384(3)
C6 H6 0.9300
C7 C12 1.383(3)
C7 C8 1.392(3)
C8 C9 1.378(3)
C9 C10 1.368(3)
C9 H9 0.9300
C10 C11 1.385(3)
C10 H10 0.9300
C11 C12 1.376(3)
C11 H11 0.9300
C12 H12 0.9300
N4 C44 1.485(3)
N4 C43 1.487(3)
N4 C42 1.489(3)
N4 C41 1.491(3)
C41 H41A 0.9600
C41 H41B 0.9600
C41 H41C 0.9600
C42 H42A 0.9600
C42 H42B 0.9600
C42 H42C 0.9600
C43 H43A 0.9600
C43 H43B 0.9600
C43 H43C 0.9600
C44 H44A 0.9600
C44 H44B 0.9600
C44 H44C 0.9600

loop_
_geom_hbond_atom_site_label_D
_geom_hbond_atom_site_label_H
_geom_hbond_atom_site_label_A
_geom_hbond_site_symmetry_A
_geom_hbond_distance_DH
_geom_hbond_distance_HA
_geom_hbond_distance_DA
_geom_hbond_angle_DHA
_geom_hbond_publ_flag
O1 H1 O2 . 0.91(3) 1.61(3) 2.460(2) 153(3) y
C9 H9 O5 3_565 0.93 2.49 3.413(3) 170 y
C41 H41A O3 . 0.96 2.48 3.331(3) 148 y
C41 H41B O1 4_565 0.96 2.63 3.482(3) 148 n
C42 H42B O3 . 0.96 2.45 3.312(3) 149 y
C42 H42C O4 . 0.96 2.53 3.439(3) 157 n
C43 H43C O3 . 0.96 2.64 3.452(3) 143 n

loop_
_geom_torsion_atom_site_label_1
_geom_torsion_atom_site_label_2
_geom_torsion_atom_site_label_3
_geom_torsion_atom_site_label_4
_geom_torsion
C5 N1 N2 C7 176.40(16)
C6 C1 C2 O1 179.4(2)
C13 C1 C2 O1 1.3(3)
C6 C1 C2 C3 -0.9(3)
C13 C1 C2 C3 -179.0(2)
O1 C2 C3 C4 179.8(2)
C1 C2 C3 C4 0.1(3)
C2 C3 C4 C5 1.3(3)
C3 C4 C5 C6 -2.0(3)
C3 C4 C5 N1 179.0(2)
N2 N1 C5 C6 8.2(3)
N2 N1 C5 C4 -172.94(18)
C4 C5 C6 C1 1.3(3)
N1 C5 C6 C1 -179.88(19)
C2 C1 C6 C5 0.2(3)
C13 C1 C6 C5 178.2(2)
N1 N2 C7 C12 -22.6(3)
N1 N2 C7 C8 164.85(18)
C12 C7 C8 C9 -0.4(3)
N2 C7 C8 C9 172.57(19)
C12 C7 C8 N3 179.74(19)
N2 C7 C8 N3 -7.2(3)
O5 N3 C8 C9 -46.3(3)
O4 N3 C8 C9 133.0(2)
O5 N3 C8 C7 133.6(2)
O4 N3 C8 C7 -47.2(3)
C7 C8 C9 C10 0.8(3)
N3 C8 C9 C10 -179.39(19)
C8 C9 C10 C11 -0.4(3)
C9 C10 C11 C12 -0.3(3)
C10 C11 C12 C7 0.7(3)
C8 C7 C12 C11 -0.3(3)
N2 C7 C12 C11 -172.89(19)
C6 C1 C13 O3 0.9(4)
C2 C1 C13 O3 179.0(2)
C6 C1 C13 O2 -177.2(2)
C2 C1 C13 O2 0.8(3)

_cod_database_fobs_code 2020499
